data_1543979
loop_
_publ_author_name
'Jeon, Bomi'
'Yeon, Uiseong'
'Son, Jeong-Yu'
'Lee, Phil Ho'

_publ_section_title
;
 Selective Rhodium-Catalyzed C--H Amidation of Azobenzenes with
 Dioxazolones under Mild Conditions
;
_journal_name_full 'Organic Letters'
_journal_paper_doi 10.1021/acs.orglett.6b02250
_journal_year 2016
_chemical_formula_sum 'C19 H15 N3 O'
_chemical_formula_weight 301.34
_chemical_name_common JBM-367
_space_group_crystal_system monoclinic
_space_group_IT_number 14
_space_group_name_Hall '-P 2ybc'
_space_group_name_H-M_alt 'P 1 21/c 1'
_symmetry_space_group_name_Hall '-P 2ybc'
_symmetry_space_group_name_H-M 'P 1 21/c 1'
_atom_sites_solution_hydrogens geom
_cell_angle_alpha 90
_cell_angle_beta 111.712(4)
_cell_angle_gamma 90
_cell_formula_units_Z 4
_cell_length_a 17.259(2)
_cell_length_b 4.9915(6)
_cell_length_c 18.893(2)
_cell_measurement_reflns_used 9902
_cell_measurement_temperature 296.(2)
_cell_measurement_theta_max 28.4596
_cell_measurement_theta_min 2.1948
_cell_volume 1512.1(3)
_computing_cell_refinement 'SAINT V8.34A (Bruker AXS Inc., 2013)'
_computing_data_collection 'Bruker Instrument Service v2013.12.0.0'
_computing_data_reduction 'SAINT V8.34A (Bruker AXS Inc., 2013)'
_computing_structure_refinement 'SHELXL-2013 (Sheldrick, 2013)'
_diffrn_ambient_temperature 296.(2)
_diffrn_detector_area_resol_mean 8.3333
_diffrn_measured_fraction_theta_full 0.974
_diffrn_measured_fraction_theta_max 0.974
_diffrn_measurement_device_type 'Bruker APEX-II CCD'
_diffrn_measurement_method '\f and \w scans'
_diffrn_radiation_wavelength 0.71073
_diffrn_reflns_av_R_equivalents 0.1233
_diffrn_reflns_av_unetI/netI 0.0796
_diffrn_reflns_limit_h_max 23
_diffrn_reflns_limit_h_min -23
_diffrn_reflns_limit_k_max 6
_diffrn_reflns_limit_k_min -6
_diffrn_reflns_limit_l_max 24
_diffrn_reflns_limit_l_min -25
_diffrn_reflns_number 30648
_diffrn_reflns_theta_full 28.42
_diffrn_reflns_theta_max 28.42
_diffrn_reflns_theta_min 2.32
_exptl_absorpt_coefficient_mu 0.084
_exptl_absorpt_correction_T_max 0.99
_exptl_absorpt_correction_T_min 0.64
_exptl_absorpt_correction_type multi-scan
_exptl_absorpt_process_details 'SADABS V2012/1 (Bruker AXS Inc.)'
_exptl_crystal_colour pink
_exptl_crystal_density_diffrn 1.324
_exptl_crystal_density_method 'not measured'
_exptl_crystal_description block
_exptl_crystal_F_000 632
_exptl_crystal_size_max 0.360
_exptl_crystal_size_mid 0.200
_exptl_crystal_size_min 0.080
_refine_diff_density_max 0.276
_refine_diff_density_min -0.227
_refine_ls_extinction_coef 0.027(5)
_refine_ls_extinction_method SHELXL
_refine_ls_goodness_of_fit_ref 1.034
_refine_ls_hydrogen_treatment constr
_refine_ls_matrix_type full
_refine_ls_number_parameters 209
_refine_ls_number_reflns 3524
_refine_ls_number_restraints 0
_refine_ls_restrained_S_all 1.034
_refine_ls_R_factor_all 0.1369
_refine_ls_R_factor_gt 0.0777
_refine_ls_shift/su_max 0.000
_refine_ls_shift/su_mean 0.000
_refine_ls_structure_factor_coef Fsqd
_refine_ls_weighting_details 'w=1/[\s^2^(Fo^2^)+(0.1184P)^2^+0.0366P] where P=(Fo^2^+2Fc^2^)/3'
_refine_ls_weighting_scheme calc
_refine_ls_wR_factor_gt 0.1899
_refine_ls_wR_factor_ref 0.2149
_reflns_number_gt 2021
_reflns_number_total 3524
_reflns_threshold_expression 'I > 2\s(I)'
_cod_data_source_file ol6b02250_si_002.cif
_cod_data_source_block I
_cod_database_code 1543979

loop_
_space_group_symop_operation_xyz
'x, y, z'
'-x, y+1/2, -z+1/2'
'-x, -y, -z'
'x, -y-1/2, z-1/2'

loop_
_atom_site_type_symbol
_atom_site_label
_atom_site_fract_x
_atom_site_fract_y
_atom_site_fract_z
_atom_site_U_iso_or_equiv
_atom_site_adp_type
_atom_site_calc_flag
_atom_site_refinement_flags_adp
_atom_site_refinement_flags_posn
_atom_site_occupancy
O O1 0.36574(10) 0.8529(3) -0.01819(10) 0.0622(6) Uani d . . 1
N N2 0.19775(12) 0.0994(3) -0.00671(10) 0.0444(5) Uani d . . 1
N N3 0.13664(12) -0.0249(4) -0.00170(11) 0.0488(5) Uani d . . 1
N N1 0.31899(11) 0.4292(3) -0.01482(11) 0.0460(5) Uani d . . 1
H H1 0.3326 0.2759 0.0071 0.055 Uiso calc U R 1
C C8 0.23931(14) 0.4478(4) -0.07339(13) 0.0417(6) Uani d . . 1
C C14 0.15763(14) -0.2141(4) 0.05932(13) 0.0451(6) Uani d . . 1
C C13 0.17642(14) 0.2773(4) -0.07021(13) 0.0425(6) Uani d . . 1
C C6 0.45354(14) 0.5618(4) 0.07736(13) 0.0421(6) Uani d . . 1
C C9 0.22266(16) 0.6253(4) -0.13383(14) 0.0511(6) Uani d . . 1
H H9 0.2639 0.7412 -0.1361 0.061 Uiso calc U R 1
C C7 0.37597(14) 0.6273(4) 0.01032(14) 0.0447(6) Uani d . . 1
C C1 0.52271(15) 0.7212(5) 0.08919(14) 0.0504(6) Uani d . . 1
H H1A 0.5199 0.8582 0.055 0.06 Uiso calc U R 1
C C16 0.25057(17) -0.4802(5) 0.16039(14) 0.0586(7) Uani d . . 1
H H16 0.3045 -0.528 0.1916 0.07 Uiso calc U R 1
C C15 0.23810(15) -0.2823(5) 0.10628(14) 0.0507(6) Uani d . . 1
H H15 0.2835 -0.1952 0.1013 0.061 Uiso calc U R 1
C C12 0.09793(16) 0.2830(5) -0.12850(14) 0.0536(7) Uani d . . 1
H H12 0.0562 0.1682 -0.1267 0.064 Uiso calc U R 1
C C5 0.45817(16) 0.3596(5) 0.12926(14) 0.0548(7) Uani d . . 1
H H5 0.4121 0.2509 0.1222 0.066 Uiso calc U R 1
C C19 0.09085(16) -0.3416(5) 0.06806(15) 0.0570(7) Uani d . . 1
H H19 0.0368 -0.2944 0.037 0.068 Uiso calc U R 1
C C17 0.18367(19) -0.6067(5) 0.16833(15) 0.0615(7) Uani d . . 1
H H17 0.1927 -0.7396 0.205 0.074 Uiso calc U R 1
C C10 0.14384(17) 0.6282(5) -0.19089(15) 0.0575(7) Uani d . . 1
H H10 0.1326 0.7472 -0.2313 0.069 Uiso calc U R 1
C C18 0.10354(19) -0.5395(5) 0.12273(17) 0.0644(8) Uani d . . 1
H H18 0.0584 -0.6255 0.1284 0.077 Uiso calc U R 1
C C2 0.59558(16) 0.6808(5) 0.15070(15) 0.0588(7) Uani d . . 1
H H2 0.6418 0.7889 0.158 0.071 Uiso calc U R 1
C C11 0.08185(17) 0.4573(5) -0.18863(14) 0.0607(7) Uani d . . 1
H H11 0.0295 0.4602 -0.2275 0.073 Uiso calc U R 1
C C3 0.59923(17) 0.4780(5) 0.20145(16) 0.0619(7) Uani d . . 1
H H3 0.6484 0.4479 0.2429 0.074 Uiso calc U R 1
C C4 0.53066(18) 0.3200(5) 0.19104(16) 0.0637(7) Uani d . . 1
H H4 0.5333 0.1857 0.226 0.076 Uiso calc U R 1

loop_
_atom_site_aniso_label
_atom_site_aniso_U_11
_atom_site_aniso_U_22
_atom_site_aniso_U_33
_atom_site_aniso_U_12
_atom_site_aniso_U_13
_atom_site_aniso_U_23
O1 0.0585(11) 0.0357(9) 0.0789(13) -0.0006(8) 0.0096(9) 0.0103(8)
N2 0.0454(11) 0.0402(10) 0.0466(12) -0.0036(8) 0.0158(9) -0.0015(9)
N3 0.0466(11) 0.0496(11) 0.0478(12) -0.0068(9) 0.0146(9) -0.0005(9)
N1 0.0450(11) 0.0347(10) 0.0532(12) -0.0020(8) 0.0121(9) 0.0052(8)
C8 0.0439(12) 0.0361(11) 0.0423(13) 0.0029(9) 0.0128(10) -0.0013(10)
C14 0.0483(14) 0.0407(12) 0.0452(14) -0.0056(10) 0.0161(11) -0.0055(10)
C13 0.0446(13) 0.0411(11) 0.0390(13) 0.0019(10) 0.0122(10) 0.0001(10)
C6 0.0482(13) 0.0344(11) 0.0443(13) 0.0004(9) 0.0177(11) -0.0023(10)
C9 0.0559(15) 0.0457(13) 0.0533(15) -0.0012(11) 0.0223(13) 0.0048(12)
C7 0.0472(13) 0.0350(11) 0.0553(15) 0.0005(10) 0.0230(11) -0.0029(10)
C1 0.0493(14) 0.0446(12) 0.0524(16) -0.0019(11) 0.0132(12) -0.0004(11)
C16 0.0662(17) 0.0571(15) 0.0502(16) 0.0068(13) 0.0189(13) 0.0039(12)
C15 0.0495(14) 0.0512(13) 0.0507(15) -0.0040(11) 0.0177(12) -0.0015(12)
C12 0.0511(14) 0.0519(14) 0.0512(16) -0.0014(11) 0.0113(12) 0.0007(12)
C5 0.0602(15) 0.0484(13) 0.0526(16) -0.0060(12) 0.0171(13) 0.0016(12)
C19 0.0520(15) 0.0571(14) 0.0589(16) -0.0138(12) 0.0169(13) -0.0020(13)
C17 0.084(2) 0.0542(15) 0.0515(17) 0.0010(14) 0.0315(15) 0.0027(13)
C10 0.0675(17) 0.0504(14) 0.0502(16) 0.0053(13) 0.0165(13) 0.0072(12)
C18 0.0734(19) 0.0574(15) 0.0731(19) -0.0117(14) 0.0396(16) 0.0007(14)
C2 0.0490(15) 0.0608(16) 0.0625(18) -0.0070(12) 0.0160(13) -0.0047(13)
C11 0.0572(16) 0.0632(15) 0.0480(16) 0.0041(13) 0.0034(12) 0.0053(13)
C3 0.0575(16) 0.0611(16) 0.0548(17) 0.0064(13) 0.0064(13) -0.0051(13)
C4 0.0709(18) 0.0553(15) 0.0553(17) 0.0039(14) 0.0122(14) 0.0126(13)

loop_
_atom_type_symbol
_atom_type_description
_atom_type_scat_dispersion_real
_atom_type_scat_dispersion_imag
_atom_type_scat_source
C C 0.0033 0.0016 'International Tables Vol C Tables 4.2.6.8 and 6.1.1.4'
H H 0.0000 0.0000 'International Tables Vol C Tables 4.2.6.8 and 6.1.1.4'
N N 0.0061 0.0033 'International Tables Vol C Tables 4.2.6.8 and 6.1.1.4'
O O 0.0106 0.0060 'International Tables Vol C Tables 4.2.6.8 and 6.1.1.4'

loop_
_geom_angle_atom_site_label_1
_geom_angle_atom_site_label_2
_geom_angle_atom_site_label_3
_geom_angle
N3 N2 C13 114.06(18)
N2 N3 C14 114.67(19)
C7 N1 C8 126.72(19)
C7 N1 H1 116.6
C8 N1 H1 116.6
C9 C8 C13 119.7(2)
C9 C8 N1 122.1(2)
C13 C8 N1 118.17(19)
C19 C14 C15 119.6(2)
C19 C14 N3 115.3(2)
C15 C14 N3 125.0(2)
C12 C13 C8 119.8(2)
C12 C13 N2 123.3(2)
C8 C13 N2 116.88(19)
C1 C6 C5 118.9(2)
C1 C6 C7 117.3(2)
C5 C6 C7 123.7(2)
C10 C9 C8 119.4(2)
C10 C9 H9 120.3
C8 C9 H9 120.3
O1 C7 N1 123.2(2)
O1 C7 C6 120.5(2)
N1 C7 C6 116.33(19)
C2 C1 C6 121.2(2)
C2 C1 H1A 119.4
C6 C1 H1A 119.4
C17 C16 C15 120.2(2)
C17 C16 H16 119.9
C15 C16 H16 119.9
C16 C15 C14 119.7(2)
C16 C15 H15 120.2
C14 C15 H15 120.2
C11 C12 C13 120.4(2)
C11 C12 H12 119.8
C13 C12 H12 119.8
C4 C5 C6 120.1(2)
C4 C5 H5 120.0
C6 C5 H5 120.0
C14 C19 C18 120.6(2)
C14 C19 H19 119.7
C18 C19 H19 119.7
C16 C17 C18 120.8(2)
C16 C17 H17 119.6
C18 C17 H17 119.6
C11 C10 C9 121.2(2)
C11 C10 H10 119.4
C9 C10 H10 119.4
C17 C18 C19 119.1(3)
C17 C18 H18 120.5
C19 C18 H18 120.5
C1 C2 C3 119.1(2)
C1 C2 H2 120.4
C3 C2 H2 120.4
C12 C11 C10 119.6(2)
C12 C11 H11 120.2
C10 C11 H11 120.2
C4 C3 C2 120.4(2)
C4 C3 H3 119.8
C2 C3 H3 119.8
C5 C4 C3 120.3(2)
C5 C4 H4 119.9
C3 C4 H4 119.9

loop_
_geom_bond_atom_site_label_1
_geom_bond_atom_site_label_2
_geom_bond_distance
O1 C7 1.233(2)
N2 N3 1.257(3)
N2 C13 1.427(3)
N3 C14 1.429(3)
N1 C7 1.351(3)
N1 C8 1.414(3)
N1 H1 0.86
C8 C9 1.389(3)
C8 C13 1.398(3)
C14 C19 1.379(3)
C14 C15 1.386(3)
C13 C12 1.395(3)
C6 C1 1.382(3)
C6 C5 1.389(3)
C6 C7 1.500(3)
C9 C10 1.388(3)
C9 H9 0.93
C1 C2 1.375(3)
C1 H1A 0.93
C16 C17 1.372(4)
C16 C15 1.380(3)
C16 H16 0.93
C15 H15 0.93
C12 C11 1.375(4)
C12 H12 0.93
C5 C4 1.373(4)
C5 H5 0.93
C19 C18 1.387(4)
C19 H19 0.93
C17 C18 1.373(4)
C17 H17 0.93
C10 C11 1.381(4)
C10 H10 0.93
C18 H18 0.93
C2 C3 1.380(4)
C2 H2 0.93
C11 H11 0.93
C3 C4 1.374(4)
C3 H3 0.93
C4 H4 0.93
